data_2235932
loop_
_publ_author_name
'Fernandes, Manuel A.'
'Levendis, Demetrius C.'
'Reid, David H.'

_publ_section_title
;
 <i>N</i>-[(2<i>Z</i>,4<i>Z</i>)-4-Benzylidene-6-chloro-1,4-dihydropyrido[2,3-<i>d</i>][1,3]thiazin-2-ylidene]benzamide
;
_journal_coeditor_code NK2159
_journal_issue 8
_journal_name_full 'Acta Crystallographica Section E'
_journal_page_first o2346
_journal_paper_doi 10.1107/S1600536812029741
_journal_volume 68
_journal_year 2012
_chemical_formula_iupac 'C21 H14 Cl N3 O S'
_chemical_formula_moiety 'C21 H14 Cl N3 O S'
_chemical_formula_sum 'C21 H14 Cl N3 O S'
_chemical_formula_weight 391.86
_chemical_name_systematic
;
<i>N</i>-[(2<i>Z</i>,4<i>Z</i>)-4-Benzylidene-6-chloro-1,4-
dihydropyrido[2,3-<i>d</i>][1,3]thiazin-2-ylidene]benzamide
;
_space_group_IT_number 2
_symmetry_cell_setting triclinic
_symmetry_space_group_name_Hall '-P 1'
_symmetry_space_group_name_H-M 'P -1'
_audit_creation_method 'WinGX routine CIF_UPDATE'
_cell_angle_alpha 101.227(2)
_cell_angle_beta 98.427(2)
_cell_angle_gamma 103.7680(10)
_cell_formula_units_Z 2
_cell_length_a 7.2372(2)
_cell_length_b 8.3977(3)
_cell_length_c 15.7467(6)
_cell_measurement_reflns_used 6485
_cell_measurement_temperature 173(2)
_cell_measurement_theta_max 27
_cell_measurement_theta_min 3.75
_cell_volume 892.85(5)
_computing_cell_refinement 'SAINT-Plus (Bruker, 2005)'
_computing_data_collection 'APEX2 (Bruker, 2005)'
_computing_data_reduction 'SAINT-Plus and XPREP (Bruker, 2005)'
_computing_molecular_graphics
;
PLATON (Spek, 2009), Mercury (Macrae <i>et al.</i>, 2008) and
SCHAKAL99
(Keller, 1999)
;
_computing_publication_material
;
WinGX (Farrugia, 1999) and PLATON (Spek, 2009)
;
_computing_structure_refinement 'SHELXL97 (Sheldrick, 2008)'
_computing_structure_solution 'SHELXS97 (Sheldrick, 2008)'
_diffrn_ambient_temperature 173(2)
_diffrn_measured_fraction_theta_full 0.999
_diffrn_measured_fraction_theta_max 0.999
_diffrn_measurement_device_type 'Bruker SMART APEXII CCD area-detector'
_diffrn_measurement_method '\w scans'
_diffrn_radiation_type MoK\a
_diffrn_radiation_wavelength 0.71073
_diffrn_reflns_av_R_equivalents 0.0288
_diffrn_reflns_limit_h_max 9
_diffrn_reflns_limit_h_min -8
_diffrn_reflns_limit_k_max 10
_diffrn_reflns_limit_k_min -10
_diffrn_reflns_limit_l_max 20
_diffrn_reflns_limit_l_min -20
_diffrn_reflns_number 18107
_diffrn_reflns_theta_full 27
_diffrn_reflns_theta_max 27
_diffrn_reflns_theta_min 1.35
_diffrn_standards_number 0
_exptl_absorpt_coefficient_mu 0.348
_exptl_absorpt_correction_type none
_exptl_crystal_colour colourless
_exptl_crystal_density_diffrn 1.458
_exptl_crystal_density_method 'not measured'
_exptl_crystal_description block
_exptl_crystal_F_000 404
_exptl_crystal_size_max 0.37
_exptl_crystal_size_mid 0.28
_exptl_crystal_size_min 0.19
_refine_diff_density_max 0.27
_refine_diff_density_min -0.213
_refine_ls_extinction_method none
_refine_ls_goodness_of_fit_ref 1.048
_refine_ls_hydrogen_treatment mixed
_refine_ls_matrix_type full
_refine_ls_number_parameters 248
_refine_ls_number_reflns 3894
_refine_ls_number_restraints 7
_refine_ls_restrained_S_all 1.048
_refine_ls_R_factor_gt 0.0279
_refine_ls_shift/su_max 0.001
_refine_ls_structure_factor_coef Fsqd
_refine_ls_weighting_details 'calc w=1/[\s^2^(Fo^2^)+(0.0401P)^2^+0.2776P] where P=(Fo^2^+2Fc^2^)/3'
_refine_ls_weighting_scheme calc
_refine_ls_wR_factor_ref 0.0768
_reflns_number_gt 3538
_reflns_number_total 3894
_reflns_threshold_expression I>2sigma(I)
_cod_data_source_file nk2159.cif
_cod_data_source_block I
_cod_database_code 2235932
_cod_database_fobs_code 2235932

loop_
_symmetry_equiv_pos_as_xyz
'x, y, z'
'-x, -y, -z'

loop_
_atom_site_type_symbol
_atom_site_label
_atom_site_fract_x
_atom_site_fract_y
_atom_site_fract_z
_atom_site_U_iso_or_equiv
_atom_site_adp_type
_atom_site_calc_flag
_atom_site_refinement_flags
_atom_site_occupancy
C C2 -0.06525(16) -0.02208(14) 0.13025(7) 0.0204(2) Uani d . 1
C C4 -0.22472(17) -0.29516(15) 0.05686(8) 0.0240(2) Uani d . 1
H H4 -0.272 -0.3801 0.0033 0.029 Uiso calc R 1
C C5 -0.25381(17) -0.33684(15) 0.13550(8) 0.0231(2) Uani d . 1
C C6 -0.18282(17) -0.21689(15) 0.21447(8) 0.0231(2) Uani d . 1
H H6 -0.2028 -0.2443 0.2688 0.028 Uiso calc R 1
C C7 -0.08154(16) -0.05529(14) 0.21279(7) 0.0207(2) Uani d . 1
C C8 0.06508(16) 0.28693(14) 0.18128(7) 0.0208(2) Uani d . 1
C C9 0.16648(17) 0.57853(15) 0.21226(8) 0.0230(2) Uani d . 1
C C10 0.27176(17) 0.72581(15) 0.18204(8) 0.0250(3) Uani d . 1
C C11 0.37511(19) 0.87229(16) 0.24628(10) 0.0327(3) Uani d . 1
H H11 0.3827 0.8737 0.3072 0.039 Uiso calc R 1
C C12 0.4664(2) 1.01543(18) 0.22140(12) 0.0429(4) Uani d . 1
H H12 0.5375 1.1147 0.2651 0.051 Uiso calc R 1
C C13 0.4540(2) 1.01364(18) 0.13303(13) 0.0468(4) Uani d . 1
H H13 0.5156 1.1123 0.1161 0.056 Uiso calc R 1
C C14 0.3525(2) 0.86926(19) 0.06890(11) 0.0412(4) Uani d . 1
H H14 0.3446 0.8692 0.0081 0.049 Uiso calc R 1
C C15 0.2619(2) 0.72417(17) 0.09306(9) 0.0301(3) Uani d . 1
H H15 0.1937 0.6245 0.049 0.036 Uiso calc R 1
C C16 0.01362(18) 0.07578(14) 0.29392(8) 0.0229(2) Uani d . 1
C C17 0.0849(2) 0.04176(16) 0.36959(8) 0.0285(3) Uani d . 1
H H17 0.0677 -0.0736 0.3706 0.034 Uiso calc R 1
C C18 0.1887(2) 0.17028(16) 0.45202(8) 0.0320(3) Uani d . 1
C C19 0.3837(3) 0.1862(2) 0.48353(10) 0.0463(4) Uani d . 1
H H19 0.4457 0.1111 0.4536 0.056 Uiso calc R 1
C C20 0.4890(3) 0.3102(2) 0.55806(11) 0.0557(5) Uani d . 1
H H20 0.623 0.3217 0.5779 0.067 Uiso calc R 1
C C21 0.3987(3) 0.4163(2) 0.60314(10) 0.0548(5) Uani d U 1
H H21 0.4702 0.501 0.6543 0.066 Uiso calc R 1
C C22 0.2053(3) 0.3997(2) 0.57427(10) 0.0545(5) Uani d U 1
H H22 0.1429 0.4718 0.6063 0.065 Uiso calc R 1
C C23 0.0990(3) 0.27748(19) 0.49810(10) 0.0427(4) Uani d . 1
H H23 -0.0344 0.268 0.478 0.051 Uiso calc R 1
N N1 0.12656(14) 0.42335(12) 0.15357(6) 0.0230(2) Uani d . 1
N N2 0.02664(15) 0.13768(12) 0.12157(7) 0.0225(2) Uani d . 1
H H2 0.052(2) 0.144(2) 0.0713(11) 0.032(4) Uiso d . 1
N N3 -0.13207(14) -0.13887(12) 0.05389(6) 0.0224(2) Uani d . 1
Cl Cl1 -0.37769(5) -0.54060(4) 0.13535(2) 0.03250(10) Uani d . 1
S S1 0.03383(5) 0.28939(4) 0.290500(18) 0.02461(9) Uani d . 1
O O1 0.11843(14) 0.60154(11) 0.28445(6) 0.0292(2) Uani d . 1

loop_
_atom_site_aniso_label
_atom_site_aniso_U_11
_atom_site_aniso_U_22
_atom_site_aniso_U_33
_atom_site_aniso_U_12
_atom_site_aniso_U_13
_atom_site_aniso_U_23
C2 0.0209(5) 0.0187(5) 0.0225(5) 0.0056(4) 0.0058(4) 0.0062(4)
C4 0.0236(6) 0.0208(6) 0.0242(6) 0.0031(4) 0.0016(4) 0.0038(5)
C5 0.0208(5) 0.0179(5) 0.0299(6) 0.0026(4) 0.0041(4) 0.0082(5)
C6 0.0252(6) 0.0217(6) 0.0250(6) 0.0068(5) 0.0068(5) 0.0097(5)
C7 0.0230(5) 0.0189(5) 0.0222(5) 0.0072(4) 0.0059(4) 0.0067(4)
C8 0.0217(5) 0.0204(5) 0.0214(5) 0.0060(4) 0.0054(4) 0.0065(4)
C9 0.0232(6) 0.0203(6) 0.0267(6) 0.0066(4) 0.0041(4) 0.0083(5)
C10 0.0237(6) 0.0192(6) 0.0358(7) 0.0080(5) 0.0104(5) 0.0096(5)
C11 0.0303(7) 0.0219(6) 0.0445(8) 0.0052(5) 0.0103(6) 0.0056(5)
C12 0.0358(8) 0.0208(6) 0.0703(11) 0.0031(6) 0.0198(7) 0.0058(7)
C13 0.0487(9) 0.0244(7) 0.0817(12) 0.0115(6) 0.0383(9) 0.0255(8)
C14 0.0520(9) 0.0335(8) 0.0541(9) 0.0186(7) 0.0295(7) 0.0255(7)
C15 0.0343(7) 0.0246(6) 0.0386(7) 0.0114(5) 0.0153(6) 0.0142(5)
C16 0.0294(6) 0.0184(5) 0.0225(5) 0.0064(5) 0.0085(5) 0.0066(4)
C17 0.0411(7) 0.0215(6) 0.0241(6) 0.0085(5) 0.0069(5) 0.0078(5)
C18 0.0530(8) 0.0248(6) 0.0194(6) 0.0100(6) 0.0064(5) 0.0095(5)
C19 0.0594(10) 0.0467(9) 0.0287(7) 0.0188(8) -0.0033(7) 0.0032(6)
C20 0.0656(11) 0.0570(11) 0.0324(8) 0.0097(9) -0.0085(8) 0.0047(8)
C21 0.0885(14) 0.0394(9) 0.0233(7) 0.0007(9) 0.0015(8) 0.0049(6)
C22 0.0980(15) 0.0359(8) 0.0330(8) 0.0197(9) 0.0264(9) 0.0047(7)
C23 0.0629(10) 0.0373(8) 0.0313(7) 0.0159(7) 0.0163(7) 0.0086(6)
N1 0.0261(5) 0.0188(5) 0.0246(5) 0.0043(4) 0.0069(4) 0.0074(4)
N2 0.0304(5) 0.0184(5) 0.0191(5) 0.0043(4) 0.0083(4) 0.0062(4)
N3 0.0246(5) 0.0202(5) 0.0214(5) 0.0042(4) 0.0041(4) 0.0054(4)
Cl1 0.03448(18) 0.02067(15) 0.03662(18) -0.00357(12) 0.00425(13) 0.00945(13)
S1 0.03781(18) 0.01751(15) 0.02036(15) 0.00759(12) 0.00947(12) 0.00618(11)
O1 0.0408(5) 0.0218(4) 0.0268(4) 0.0083(4) 0.0106(4) 0.0074(4)

loop_
_atom_type_symbol
_atom_type_description
_atom_type_scat_dispersion_real
_atom_type_scat_dispersion_imag
_atom_type_scat_source
C C 0.0033 0.0016 'International Tables Vol C Tables 4.2.6.8 and 6.1.1.4'
H H 0 0 'International Tables Vol C Tables 4.2.6.8 and 6.1.1.4'
N N 0.0061 0.0033 'International Tables Vol C Tables 4.2.6.8 and 6.1.1.4'
S S 0.1246 0.1234 'International Tables Vol C Tables 4.2.6.8 and 6.1.1.4'
O O 0.0106 0.006 'International Tables Vol C Tables 4.2.6.8 and 6.1.1.4'
Cl Cl 0.1484 0.1585 'International Tables Vol C Tables 4.2.6.8 and 6.1.1.4'

loop_
_geom_angle_atom_site_label_1
_geom_angle_atom_site_label_2
_geom_angle_atom_site_label_3
_geom_angle
N3 C2 N2 114.40(10)
N3 C2 C7 123.77(10)
N2 C2 C7 121.83(10)
N3 C4 C5 122.00(11)
N3 C4 H4 119
C5 C4 H4 119
C6 C5 C4 120.21(11)
C6 C5 Cl1 119.72(9)
C4 C5 Cl1 120.07(9)
C5 C6 C7 118.52(11)
C5 C6 H6 120.7
C7 C6 H6 120.7
C6 C7 C2 117.58(10)
C6 C7 C16 122.17(10)
C2 C7 C16 120.20(10)
N1 C8 N2 116.67(10)
N1 C8 S1 123.60(9)
N2 C8 S1 119.73(9)
O1 C9 N1 124.89(11)
O1 C9 C10 119.63(11)
N1 C9 C10 115.47(10)
C15 C10 C11 119.70(12)
C15 C10 C9 122.27(11)
C11 C10 C9 117.95(11)
C12 C11 C10 120.15(14)
C12 C11 H11 119.9
C10 C11 H11 119.9
C13 C12 C11 119.86(14)
C13 C12 H12 120.1
C11 C12 H12 120.1
C12 C13 C14 120.48(13)
C12 C13 H13 119.8
C14 C13 H13 119.8
C13 C14 C15 120.19(14)
C13 C14 H14 119.9
C15 C14 H14 119.9
C10 C15 C14 119.61(13)
C10 C15 H15 120.2
C14 C15 H15 120.2
C17 C16 C7 123.17(11)
C17 C16 S1 118.99(9)
C7 C16 S1 117.84(8)
C16 C17 C18 124.98(11)
C16 C17 H17 117.5
C18 C17 H17 117.5
C23 C18 C19 118.71(14)
C23 C18 C17 122.21(14)
C19 C18 C17 119.07(13)
C20 C19 C18 120.99(16)
C20 C19 H19 119.5
C18 C19 H19 119.5
C21 C20 C19 119.80(18)
C21 C20 H20 120.1
C19 C20 H20 120.1
C22 C21 C20 120.00(15)
C22 C21 H21 120
C20 C21 H21 120
C21 C22 C23 120.59(16)
C21 C22 H22 119.7
C23 C22 H22 119.7
C18 C23 C22 119.87(17)
C18 C23 H23 120.1
C22 C23 H23 120.1
C8 N1 C9 118.58(10)
C8 N2 C2 127.76(10)
C8 N2 H2 115.3(11)
C2 N2 H2 116.6(11)
C2 N3 C4 117.83(10)
C8 S1 C16 101.63(5)

loop_
_geom_bond_atom_site_label_1
_geom_bond_atom_site_label_2
_geom_bond_distance
C2 N3 1.3365(15)
C2 N2 1.3908(15)
C2 C7 1.3968(16)
C4 N3 1.3374(15)
C4 C5 1.3822(17)
C4 H4 0.95
C5 C6 1.3797(17)
C5 Cl1 1.7319(12)
C6 C7 1.3877(16)
C6 H6 0.95
C7 C16 1.4669(16)
C8 N1 1.3075(15)
C8 N2 1.3531(15)
C8 S1 1.7641(12)
C9 O1 1.2300(15)
C9 N1 1.3818(15)
C9 C10 1.4912(16)
C10 C15 1.3896(18)
C10 C11 1.3970(18)
C11 C12 1.384(2)
C11 H11 0.95
C12 C13 1.378(3)
C12 H12 0.95
C13 C14 1.383(2)
C13 H13 0.95
C14 C15 1.3901(18)
C14 H14 0.95
C15 H15 0.95
C16 C17 1.3379(17)
C16 S1 1.7768(12)
C17 C18 1.4821(18)
C17 H17 0.95
C18 C23 1.386(2)
C18 C19 1.391(2)
C19 C20 1.388(2)
C19 H19 0.95
C20 C21 1.375(3)
C20 H20 0.95
C21 C22 1.371(3)
C21 H21 0.95
C22 C23 1.399(2)
C22 H22 0.95
C23 H23 0.95
N2 H2 0.847(16)

loop_
_geom_hbond_atom_site_label_D
_geom_hbond_atom_site_label_H
_geom_hbond_atom_site_label_A
_geom_hbond_site_symmetry_A
_geom_hbond_distance_DH
_geom_hbond_distance_HA
_geom_hbond_distance_DA
_geom_hbond_angle_DHA
N2 H2 N3 2 0.847(16) 2.131(17) 2.9733(14) 173.1(15)

loop_
_geom_torsion_atom_site_label_1
_geom_torsion_atom_site_label_2
_geom_torsion_atom_site_label_3
_geom_torsion_atom_site_label_4
_geom_torsion
N3 C4 C5 C6 -1.49(19)
N3 C4 C5 Cl1 179.12(9)
C4 C5 C6 C7 -0.37(18)
Cl1 C5 C6 C7 179.02(9)
C5 C6 C7 C2 2.81(17)
C5 C6 C7 C16 -174.49(11)
N3 C2 C7 C6 -3.79(17)
N2 C2 C7 C6 177.37(11)
N3 C2 C7 C16 173.57(11)
N2 C2 C7 C16 -5.27(17)
O1 C9 C10 C15 -153.18(12)
N1 C9 C10 C15 25.39(17)
O1 C9 C10 C11 23.54(17)
N1 C9 C10 C11 -157.89(11)
C15 C10 C11 C12 0.3(2)
C9 C10 C11 C12 -176.46(12)
C10 C11 C12 C13 0.5(2)
C11 C12 C13 C14 -0.6(2)
C12 C13 C14 C15 0.0(2)
C11 C10 C15 C14 -1.03(19)
C9 C10 C15 C14 175.64(12)
C13 C14 C15 C10 0.9(2)
C6 C7 C16 C17 29.87(19)
C2 C7 C16 C17 -147.36(13)
C6 C7 C16 S1 -150.07(10)
C2 C7 C16 S1 32.70(15)
C7 C16 C17 C18 177.51(12)
S1 C16 C17 C18 -2.56(19)
C16 C17 C18 C23 64.2(2)
C16 C17 C18 C19 -114.62(16)
C23 C18 C19 C20 -2.0(2)
C17 C18 C19 C20 176.88(15)
C18 C19 C20 C21 1.8(3)
C19 C20 C21 C22 -0.2(3)
C20 C21 C22 C23 -1.2(3)
C19 C18 C23 C22 0.6(2)
C17 C18 C23 C22 -178.26(13)
C21 C22 C23 C18 1.0(2)
N2 C8 N1 C9 179.63(10)
S1 C8 N1 C9 -1.12(16)
O1 C9 N1 C8 -13.03(18)
C10 C9 N1 C8 168.49(10)
N1 C8 N2 C2 -170.01(11)
S1 C8 N2 C2 10.70(17)
N3 C2 N2 C8 162.12(11)
C7 C2 N2 C8 -18.93(19)
N2 C2 N3 C4 -179.06(10)
C7 C2 N3 C4 2.02(17)
C5 C4 N3 C2 0.68(17)
N1 C8 S1 C16 -165.12(10)
N2 C8 S1 C16 14.12(11)
C17 C16 S1 C8 146.10(11)
C7 C16 S1 C8 -33.96(10)

loop_
_cod_related_entry_id
_cod_related_entry_database
_cod_related_entry_code
1 ChemSpider 30657994
